data_2205964
loop_
_publ_author_name
'Syah, Yana M.'
'Suastri, Nyoman S.'
'Latip, Jalifah'
'Yamin, Bohari M.'

_publ_section_title
;
 4,5-Dimethoxy-2-(1-methoxy-3-phenylallylidene)cyclopent-4-ene-1,3-dione
 (methyl linderone)
;
_journal_issue 6
_journal_name_full 'Acta Crystallographica Section E'
_journal_page_first o1530
_journal_page_last o1531
_journal_paper_doi 10.1107/S1600536805012833
_journal_volume 61
_journal_year 2005
_chemical_formula_iupac 'C17 H16 O5'
_chemical_formula_moiety 'C17 H16 O5'
_chemical_formula_sum 'C17 H16 O5'
_chemical_formula_weight 300.30
_chemical_melting_point 348.5(5)
_chemical_name_common 'Methyl linderone'
_chemical_name_systematic
;
4,5-Dimethoxy-2-(1-methoxy-3-phenylallylidine)cyclcopent-4-ene-1,3-dione
;
_space_group_IT_number 2
_symmetry_cell_setting triclinic
_symmetry_space_group_name_Hall '-P 1'
_symmetry_space_group_name_H-M 'P -1'
_atom_sites_solution_hydrogens geom
_atom_sites_solution_primary direct
_atom_sites_solution_secondary difmap
_audit_creation_method SHELXL-97
_cell_angle_alpha 78.224(5)
_cell_angle_beta 87.913(6)
_cell_angle_gamma 68.280(5)
_cell_formula_units_Z 2
_cell_length_a 7.380(3)
_cell_length_b 8.139(3)
_cell_length_c 13.781(5)
_cell_measurement_reflns_used 866
_cell_measurement_temperature 298(2)
_cell_measurement_theta_max 26.4
_cell_measurement_theta_min 1.5
_cell_volume 752.1(5)
_computing_cell_refinement 'SAINT (Siemens, 1996)'
_computing_data_collection 'SMART (Siemens, 1996)'
_computing_data_reduction SAINT
_computing_molecular_graphics SHELXTL
_computing_publication_material 'SHELXTL, PARST (Nardelli, 1995) and PLATON (Spek, 2003)'
_computing_structure_refinement SHELXTL
_computing_structure_solution 'SHELXTL (Sheldrick, 1997)'
_diffrn_ambient_temperature 298(2)
_diffrn_detector_area_resol_mean 83.66
_diffrn_measured_fraction_theta_full 0.99
_diffrn_measured_fraction_theta_max 0.99
_diffrn_measurement_device_type 'Bruker SMART APEX area-detector'
_diffrn_measurement_method \w
_diffrn_radiation_monochromator graphite
_diffrn_radiation_source 'fine-focus sealed tube'
_diffrn_radiation_type MoK\a
_diffrn_radiation_wavelength 0.71073
_diffrn_reflns_av_R_equivalents 0.0184
_diffrn_reflns_av_sigmaI/netI 0.0205
_diffrn_reflns_limit_h_max 9
_diffrn_reflns_limit_h_min -9
_diffrn_reflns_limit_k_max 10
_diffrn_reflns_limit_k_min -10
_diffrn_reflns_limit_l_max 17
_diffrn_reflns_limit_l_min -17
_diffrn_reflns_number 8035
_diffrn_reflns_theta_full 26.4
_diffrn_reflns_theta_max 26.4
_diffrn_reflns_theta_min 1.5
_diffrn_standards_decay_% 0
_diffrn_standards_interval_time 0
_diffrn_standards_number 0
_exptl_absorpt_coefficient_mu 0.098
_exptl_absorpt_correction_T_max 0.970
_exptl_absorpt_correction_T_min 0.954
_exptl_absorpt_correction_type multi-scan
_exptl_absorpt_process_details '(SADABS; Sheldrick, 1996)'
_exptl_crystal_colour 'pale yellow'
_exptl_crystal_density_diffrn 1.326
_exptl_crystal_density_method 'not measured'
_exptl_crystal_description block
_exptl_crystal_F_000 316
_exptl_crystal_size_max 0.48
_exptl_crystal_size_mid 0.32
_exptl_crystal_size_min 0.31
_refine_diff_density_max 0.25
_refine_diff_density_min -0.18
_refine_ls_extinction_method none
_refine_ls_goodness_of_fit_ref 1.06
_refine_ls_hydrogen_treatment constr
_refine_ls_matrix_type full
_refine_ls_number_parameters 199
_refine_ls_number_reflns 3079
_refine_ls_number_restraints 0
_refine_ls_restrained_S_all 1.06
_refine_ls_R_factor_all 0.062
_refine_ls_R_factor_gt 0.054
_refine_ls_shift/su_max <0.001
_refine_ls_shift/su_mean 0.000
_refine_ls_structure_factor_coef Fsqd
_refine_ls_weighting_details 'w = 1/[\s^2^(Fo^2^)+(0.0726P)^2^+0.1615P] where P = (Fo^2^+2Fc^2^)/3'
_refine_ls_weighting_scheme calc
_refine_ls_wR_factor_gt 0.143
_refine_ls_wR_factor_ref 0.149
_reflns_number_gt 2588
_reflns_number_total 3079
_reflns_threshold_expression I>2\s(I)
_cod_data_source_file hg6179.cif
_cod_data_source_block I
_cod_depositor_comments
;
The following automatic conversions were performed:
'_symmetry_cell_setting' value 'Triclinic' changed to 'triclinic'
according to '/home/saulius/struct/CIF-dictionaries/cif_core.dic'
dictionary named 'cif_core.dic' version 2.4.1 from 2010-06-29.

Automatic conversion script
Id: cif_fix_enum 1527 2010-12-29 10:47:43Z saulius 

The following automatic conversions were performed:

'_chemical_melting_point' value '348 - 349' was changed to '348.5(5)'
- the average value was taken and precision was estimated.

Automatic conversion script
Id: cif_fix_values 1646 2011-03-28 12:23:43Z adriana 

The following automatic conversions were performed:

'_chemical_melting_point' value '348 - 349' was changed to '348.5(5)'
- the average value was taken and precision was
estimated.

'_symmetry_cell_setting' value 'Triclinic' changed to
'triclinic' according to
/home/saulius/struct/CIF-dictionaries/cif_core.dic dictionary named
'cif_core.dic' version 2.4.1 from 2010-06-29.

Automatic conversion script
Id: cif_fix_values 1715 2011-07-08 13:25:40Z adriana 
;
_cod_original_sg_symbol_H-M P-1
_cod_database_code 2205964
_cod_database_fobs_code 2205964

loop_
_symmetry_equiv_pos_as_xyz
'x, y, z'
'-x, -y, -z'

loop_
_atom_site_label
_atom_site_fract_x
_atom_site_fract_y
_atom_site_fract_z
_atom_site_U_iso_or_equiv
_atom_site_adp_type
_atom_site_calc_flag
_atom_site_refinement_flags
_atom_site_occupancy
_atom_site_type_symbol
O5 0.1501(2) 0.86176(19) 0.45597(11) 0.0786(4) Uani d . 1 O
O2 0.3657(2) 0.34985(17) 0.35326(10) 0.0732(4) Uani d . 1 O
O3 0.3419(2) 0.41823(17) 0.13734(9) 0.0685(4) Uani d . 1 O
O4 0.1808(2) 0.83244(17) 0.07031(9) 0.0709(4) Uani d . 1 O
O1 0.1117(2) 0.98182(17) 0.23672(10) 0.0775(4) Uani d . 1 O
C14 0.2564(3) 0.4710(3) 0.79101(14) 0.0721(5) Uani d . 1 C
H14A 0.2460 0.5868 0.7949 0.087 Uiso calc R 1 H
C13 0.2865(3) 0.3412(4) 0.87678(15) 0.0817(6) Uani d . 1 C
H13A 0.2978 0.3697 0.9377 0.098 Uiso calc R 1 H
C12 0.2999(3) 0.1710(4) 0.87271(17) 0.0821(6) Uani d . 1 C
H12A 0.3199 0.0837 0.9307 0.098 Uiso calc R 1 H
C11 0.2836(3) 0.1287(3) 0.78237(17) 0.0777(6) Uani d . 1 C
H11A 0.2918 0.0130 0.7794 0.093 Uiso calc R 1 H
C10 0.2549(3) 0.2584(3) 0.69604(15) 0.0689(5) Uani d . 1 C
H10A 0.2446 0.2286 0.6354 0.083 Uiso calc R 1 H
C9 0.2412(3) 0.4321(3) 0.69859(13) 0.0600(5) Uani d . 1 C
C8 0.2167(3) 0.5727(3) 0.60975(13) 0.0627(5) Uani d . 1 C
H8A 0.1880 0.6894 0.6195 0.075 Uiso calc R 1 H
C7 0.2313(3) 0.5509(3) 0.51644(13) 0.0594(4) Uani d . 1 C
H7A 0.2569 0.4361 0.5045 0.071 Uiso calc R 1 H
C6 0.2092(3) 0.6978(2) 0.43233(13) 0.0568(4) Uani d . 1 C
C2 0.2326(2) 0.6763(2) 0.33700(12) 0.0539(4) Uani d . 1 C
C3 0.3000(3) 0.5028(2) 0.30336(13) 0.0552(4) Uani d . 1 C
C4 0.2821(3) 0.5457(2) 0.19353(12) 0.0546(4) Uani d . 1 C
C5 0.2172(3) 0.7261(2) 0.16088(12) 0.0558(4) Uani d . 1 C
C1 0.1804(3) 0.8193(2) 0.24556(13) 0.0566(4) Uani d . 1 C
C15 0.2730(4) 0.9617(3) 0.43911(18) 0.0854(7) Uani d . 1 C
H15A 0.2111 1.0743 0.4602 0.128 Uiso calc R 1 H
H15B 0.2969 0.9849 0.3697 0.128 Uiso calc R 1 H
H15C 0.3946 0.8939 0.4761 0.128 Uiso calc R 1 H
C17 0.2678(3) 0.2756(3) 0.16193(16) 0.0752(6) Uani d . 1 C
H17A 0.3185 0.1931 0.1180 0.113 Uiso calc R 1 H
H17B 0.1279 0.3259 0.1552 0.113 Uiso calc R 1 H
H17C 0.3075 0.2125 0.2291 0.113 Uiso calc R 1 H
C16 0.1798(4) 0.7516(3) -0.01322(14) 0.0789(6) Uani d . 1 C
H16A 0.1520 0.8424 -0.0732 0.118 Uiso calc R 1 H
H16B 0.0815 0.6995 -0.0058 0.118 Uiso calc R 1 H
H16C 0.3053 0.6591 -0.0164 0.118 Uiso calc R 1 H

loop_
_atom_site_aniso_label
_atom_site_aniso_U_11
_atom_site_aniso_U_22
_atom_site_aniso_U_33
_atom_site_aniso_U_12
_atom_site_aniso_U_13
_atom_site_aniso_U_23
O5 0.0925(10) 0.0650(8) 0.0822(10) -0.0300(7) 0.0262(8) -0.0264(7)
O2 0.1039(11) 0.0519(7) 0.0544(7) -0.0239(7) -0.0103(7) 0.0026(6)
O3 0.0897(9) 0.0600(7) 0.0543(7) -0.0269(7) 0.0133(6) -0.0118(6)
O4 0.1013(10) 0.0597(8) 0.0467(7) -0.0309(7) -0.0050(6) 0.0031(6)
O1 0.1115(12) 0.0506(8) 0.0680(9) -0.0301(7) -0.0164(7) -0.0032(6)
C14 0.0794(13) 0.0910(15) 0.0540(11) -0.0399(11) 0.0100(9) -0.0177(10)
C13 0.0891(15) 0.1100(19) 0.0498(11) -0.0432(14) 0.0050(10) -0.0125(11)
C12 0.0760(14) 0.0979(17) 0.0609(12) -0.0300(12) -0.0005(10) 0.0049(11)
C11 0.0764(13) 0.0774(14) 0.0742(14) -0.0282(11) 0.0024(10) -0.0051(11)
C10 0.0664(12) 0.0836(14) 0.0580(11) -0.0289(10) 0.0057(9) -0.0156(10)
C9 0.0525(9) 0.0794(12) 0.0501(10) -0.0272(9) 0.0069(7) -0.0130(9)
C8 0.0629(11) 0.0753(12) 0.0546(10) -0.0305(9) 0.0078(8) -0.0157(9)
C7 0.0626(10) 0.0638(11) 0.0497(10) -0.0226(8) -0.0001(7) -0.0086(8)
C6 0.0542(9) 0.0580(10) 0.0571(10) -0.0202(8) 0.0017(7) -0.0108(8)
C2 0.0588(10) 0.0531(9) 0.0484(9) -0.0223(8) -0.0026(7) -0.0034(7)
C3 0.0611(10) 0.0524(9) 0.0497(9) -0.0226(8) -0.0017(7) -0.0018(7)
C4 0.0612(10) 0.0538(9) 0.0472(9) -0.0225(8) 0.0033(7) -0.0049(7)
C5 0.0613(10) 0.0554(10) 0.0479(9) -0.0239(8) -0.0011(7) 0.0003(7)
C1 0.0634(10) 0.0510(10) 0.0560(10) -0.0253(8) -0.0055(8) -0.0027(7)
C15 0.0960(17) 0.0825(15) 0.0926(17) -0.0432(13) 0.0041(13) -0.0312(13)
C17 0.0995(16) 0.0570(11) 0.0698(13) -0.0290(11) 0.0034(11) -0.0143(9)
C16 0.1088(17) 0.0729(13) 0.0476(10) -0.0299(12) -0.0045(10) -0.0020(9)

loop_
_atom_type_symbol
_atom_type_description
_atom_type_scat_dispersion_real
_atom_type_scat_dispersion_imag
_atom_type_scat_source
C C 0.0033 0.0016 'International Tables Vol C Tables 4.2.6.8 and 6.1.1.4'
H H 0.0000 0.0000 'International Tables Vol C Tables 4.2.6.8 and 6.1.1.4'
O O 0.0106 0.0060 'International Tables Vol C Tables 4.2.6.8 and 6.1.1.4'

loop_
_geom_angle_atom_site_label_1
_geom_angle_atom_site_label_2
_geom_angle_atom_site_label_3
_geom_angle
C6 O5 C15 119.51(16)
C4 O3 C17 116.06(14)
C5 O4 C16 118.16(15)
C13 C14 C9 121.3(2)
C13 C14 H14A 119.4
C9 C14 H14A 119.4
C12 C13 C14 120.3(2)
C12 C13 H13A 119.9
C14 C13 H13A 119.9
C13 C12 C11 119.8(2)
C13 C12 H12A 120.1
C11 C12 H12A 120.1
C12 C11 C10 120.0(2)
C12 C11 H11A 120.0
C10 C11 H11A 120.0
C11 C10 C9 121.0(2)
C11 C10 H10A 119.5
C9 C10 H10A 119.5
C10 C9 C14 117.56(19)
C10 C9 C8 123.40(17)
C14 C9 C8 119.02(19)
C7 C8 C9 126.58(19)
C7 C8 H8A 116.7
C9 C8 H8A 116.7
C8 C7 C6 123.03(19)
C8 C7 H7A 118.5
C6 C7 H7A 118.5
O5 C6 C2 122.03(16)
O5 C6 C7 114.04(16)
C2 C6 C7 123.79(17)
C6 C2 C3 126.29(15)
C6 C2 C1 127.67(16)
C3 C2 C1 105.84(14)
O2 C3 C2 128.47(16)
O2 C3 C4 124.11(17)
C2 C3 C4 107.37(14)
C5 C4 O3 126.81(16)
C5 C4 C3 109.51(16)
O3 C4 C3 123.37(15)
O4 C5 C4 133.23(17)
O4 C5 C1 116.22(15)
C4 C5 C1 110.54(15)
O1 C1 C2 129.35(17)
O1 C1 C5 123.86(16)
C2 C1 C5 106.70(14)
O5 C15 H15A 109.5
O5 C15 H15B 109.5
H15A C15 H15B 109.5
O5 C15 H15C 109.5
H15A C15 H15C 109.5
H15B C15 H15C 109.5
O3 C17 H17A 109.5
O3 C17 H17B 109.5
H17A C17 H17B 109.5
O3 C17 H17C 109.5
H17A C17 H17C 109.5
H17B C17 H17C 109.5
O4 C16 H16A 109.5
O4 C16 H16B 109.5
H16A C16 H16B 109.5
O4 C16 H16C 109.5
H16A C16 H16C 109.5
H16B C16 H16C 109.5

loop_
_geom_bond_atom_site_label_1
_geom_bond_atom_site_label_2
_geom_bond_distance
_geom_bond_publ_flag
O1 C1 1.210(2) yes
O2 C3 1.219(2) yes
C4 C5 1.347(2) yes
C6 C2 1.357(3) yes
O5 C6 1.347(2) yes
O5 C15 1.412(2) yes
O3 C4 1.355(2) ?
O3 C17 1.434(2) ?
O4 C5 1.338(2) ?
O4 C16 1.439(2) ?
C14 C13 1.378(3) ?
C14 C9 1.391(3) ?
C14 H14A 0.9300 ?
C13 C12 1.365(3) ?
C13 H13A 0.9300 ?
C12 C11 1.378(3) ?
C12 H12A 0.9300 ?
C11 C10 1.384(3) ?
C11 H11A 0.9300 ?
C10 C9 1.387(3) ?
C10 H10A 0.9300 ?
C9 C8 1.461(3) ?
C8 C7 1.329(3) ?
C8 H8A 0.9300 ?
C7 C6 1.450(3) ?
C7 H7A 0.9300 ?
C2 C3 1.479(2) ?
C2 C1 1.482(2) ?
C3 C4 1.481(2) ?
C5 C1 1.482(3) ?
C15 H15A 0.9600 ?
C15 H15B 0.9600 ?
C15 H15C 0.9600 ?
C17 H17A 0.9600 ?
C17 H17B 0.9600 ?
C17 H17C 0.9600 ?
C16 H16A 0.9600 ?
C16 H16B 0.9600 ?
C16 H16C 0.9600 ?

loop_
_geom_hbond_atom_site_label_D
_geom_hbond_atom_site_label_H
_geom_hbond_atom_site_label_A
_geom_hbond_distance_DH
_geom_hbond_distance_HA
_geom_hbond_distance_DA
_geom_hbond_angle_DHA
_geom_hbond_publ_flag
C7 H7A O2 0.93 2.35 2.976(3) 124 yes
C8 H8A O5 0.93 2.36 2.730(3) 103 yes
C15 H15B O1 0.96 2.34 3.022(3) 128 yes
C16 H16C O3 0.96 2.52 2.929(3) 106 yes
C17 H17C O2 0.96 2.36 2.992(3) 123 yes

loop_
_geom_torsion_atom_site_label_1
_geom_torsion_atom_site_label_2
_geom_torsion_atom_site_label_3
_geom_torsion_atom_site_label_4
_geom_torsion
_geom_torsion_publ_flag
C9 C14 C13 C12 -0.8(3) ?
C14 C13 C12 C11 0.2(3) ?
C13 C12 C11 C10 0.4(3) ?
C12 C11 C10 C9 -0.3(3) ?
C11 C10 C9 C14 -0.3(3) ?
C11 C10 C9 C8 178.15(17) ?
C13 C14 C9 C10 0.8(3) ?
C13 C14 C9 C8 -177.69(18) ?
C10 C9 C8 C7 -10.1(3) yes
C14 C9 C8 C7 168.34(19) ?
C9 C8 C7 C6 -178.53(16) ?
C15 O5 C6 C2 -66.7(3) ?
C15 O5 C6 C7 117.4(2) ?
C8 C7 C6 O5 -7.4(3) ?
C8 C7 C6 C2 176.80(18) ?
O5 C6 C2 C3 178.78(16) ?
C7 C6 C2 C3 -5.7(3) ?
O5 C6 C2 C1 -7.1(3) yes
C7 C6 C2 C1 168.39(16) ?
C6 C2 C3 O2 -8.6(3) ?
C1 C2 C3 O2 176.27(18) ?
C6 C2 C3 C4 173.79(16) ?
C1 C2 C3 C4 -1.36(18) ?
C17 O3 C4 C5 -134.1(2) ?
C17 O3 C4 C3 52.9(2) ?
O2 C3 C4 C5 -175.79(18) ?
C2 C3 C4 C5 2.0(2) ?
O2 C3 C4 O3 -1.7(3) ?
C2 C3 C4 O3 176.06(16) ?
C16 O4 C5 C4 11.0(3) yes
C16 O4 C5 C1 -168.85(16) ?
O3 C4 C5 O4 4.6(3) ?
C3 C4 C5 O4 178.42(18) ?
O3 C4 C5 C1 -175.59(17) ?
C3 C4 C5 C1 -1.7(2) ?
C6 C2 C1 O1 1.9(3) ?
C3 C2 C1 O1 176.99(19) ?
C6 C2 C1 C5 -174.68(17) ?
C3 C2 C1 C5 0.38(18) ?
O4 C5 C1 O1 3.9(3) ?
C4 C5 C1 O1 -175.99(18) ?
O4 C5 C1 C2 -179.28(14) ?
C4 C5 C1 C2 0.9(2) ?

loop_
_cod_related_entry_id
_cod_related_entry_database
_cod_related_entry_code
1 ChemSpider 30654816
